data_7000951
loop_
_publ_author_name
'Jia, Qin-Xiang'
'Sun, Wei-Wei'
'Yao, Cheng-Fu'
'Wu, Hai-Hong'
'Gao, En-Qing'
'Liu, Cai-Ming'

_publ_section_title
;
 Coordination chemistry of tetrazolate-5-carboxylate with
 manganese(ii): synthesis, structure and magnetism
;
_journal_issue 15
_journal_name_full 'Dalton Transactions'
_journal_page_first 2721
_journal_page_last 2730
_journal_paper_doi 10.1039/b818915c
_journal_year 2009
_chemical_formula_sum 'C12 H8 Mn N6 O2'
_chemical_formula_weight 323.18
_chemical_name_systematic
;
?
;
_space_group_IT_number 15
_symmetry_cell_setting monoclinic
_symmetry_space_group_name_Hall '-C 2yc'
_symmetry_space_group_name_H-M 'C 1 2/c 1'
_atom_sites_solution_hydrogens geom
_atom_sites_solution_primary direct
_atom_sites_solution_secondary difmap
_audit_creation_method SHELXL-97
_cell_angle_alpha 90.00
_cell_angle_beta 121.61(3)
_cell_angle_gamma 90.00
_cell_formula_units_Z 4
_cell_length_a 13.626(3)
_cell_length_b 14.908(3)
_cell_length_c 7.4402(15)
_cell_measurement_reflns_used 8254
_cell_measurement_temperature 150(2)
_cell_measurement_theta_max 27.57
_cell_measurement_theta_min 2.23
_cell_volume 1287.1(6)
_computing_cell_refinement 'Bruker SMART'
_computing_data_collection 'Bruker SMART'
_computing_data_reduction 'Bruker SHELXTL'
_computing_molecular_graphics 'Bruker SHELXTL'
_computing_publication_material 'Bruker SHELXTL'
_computing_structure_refinement 'Bruker SHELXTL'
_computing_structure_solution 'Bruker SHELXTL'
_diffrn_ambient_temperature 150(2)
_diffrn_measured_fraction_theta_full 0.988
_diffrn_measured_fraction_theta_max 0.988
_diffrn_measurement_device_type 'CCD area detector'
_diffrn_measurement_method 'phi and omega scans'
_diffrn_radiation_monochromator graphite
_diffrn_radiation_source 'fine-focus sealed tube'
_diffrn_radiation_type MoK\a
_diffrn_radiation_wavelength 0.71073
_diffrn_reflns_av_R_equivalents 0.1284
_diffrn_reflns_av_sigmaI/netI 0.1855
_diffrn_reflns_limit_h_max 16
_diffrn_reflns_limit_h_min -16
_diffrn_reflns_limit_k_max 17
_diffrn_reflns_limit_k_min -18
_diffrn_reflns_limit_l_max 9
_diffrn_reflns_limit_l_min -9
_diffrn_reflns_number 2879
_diffrn_reflns_theta_full 26.01
_diffrn_reflns_theta_max 26.01
_diffrn_reflns_theta_min 2.22
_exptl_absorpt_coefficient_mu 1.040
_exptl_absorpt_correction_T_max 0.9032
_exptl_absorpt_correction_T_min 0.7456
_exptl_absorpt_correction_type multi-scan
_exptl_absorpt_process_details SADABS
_exptl_crystal_colour 'pale yellow'
_exptl_crystal_density_diffrn 1.668
_exptl_crystal_density_method 'not measured'
_exptl_crystal_description prism
_exptl_crystal_F_000 652
_exptl_crystal_size_max 0.3
_exptl_crystal_size_mid 0.2
_exptl_crystal_size_min 0.1
_refine_diff_density_max 1.047
_refine_diff_density_min -0.937
_refine_diff_density_rms 0.145
_refine_ls_extinction_method none
_refine_ls_goodness_of_fit_ref 0.900
_refine_ls_hydrogen_treatment constr
_refine_ls_matrix_type full
_refine_ls_number_parameters 128
_refine_ls_number_reflns 1254
_refine_ls_number_restraints 18
_refine_ls_restrained_S_all 0.897
_refine_ls_R_factor_all 0.1620
_refine_ls_R_factor_gt 0.0756
_refine_ls_shift/su_max 0.000
_refine_ls_shift/su_mean 0.000
_refine_ls_structure_factor_coef Fsqd
_refine_ls_weighting_details 'calc w=1/[\s^2^(Fo^2^)+(0.0803P)^2^+0.0000P] where P=(Fo^2^+2Fc^2^)/3'
_refine_ls_weighting_scheme calc
_refine_ls_wR_factor_gt 0.1500
_refine_ls_wR_factor_ref 0.1798
_reflns_number_gt 590
_reflns_number_total 1254
_reflns_threshold_expression >2sigma(I)
_cod_data_source_file b818915c.txt
_cod_data_source_block 5
_cod_depositor_comments
;
The following automatic conversions were performed:
'_symmetry_cell_setting' value 'Monoclinic' changed to 'monoclinic'
according to '/home/saulius/struct/CIF-dictionaries/cif_core.dic'
dictionary named 'cif_core.dic' version 2.4.1 from 2010-06-29.

Automatic conversion script
Id: cif_fix_enum 1527 2010-12-29 10:47:43Z saulius 
;
_cod_original_cell_volume 1287.1(4)
_cod_original_sg_symbol_H-M C2/c
_cod_database_code 7000951

loop_
_symmetry_equiv_pos_as_xyz
'x, y, z'
'-x, y, -z+1/2'
'x+1/2, y+1/2, z'
'-x+1/2, y+1/2, -z+1/2'
'-x, -y, -z'
'x, -y, z-1/2'
'-x+1/2, -y+1/2, -z'
'x+1/2, -y+1/2, z-1/2'

loop_
_atom_site_label
_atom_site_type_symbol
_atom_site_fract_x
_atom_site_fract_y
_atom_site_fract_z
_atom_site_U_iso_or_equiv
_atom_site_adp_type
_atom_site_occupancy
_atom_site_symmetry_multiplicity
_atom_site_calc_flag
_atom_site_refinement_flags
_atom_site_disorder_assembly
_atom_site_disorder_group
Mn1 Mn 0.5000 0.53164(9) 0.7500 0.0404(6) Uani 1 2 d S . .
C3 C 0.2449(7) 0.6070(5) 0.4949(11) 0.055(2) Uani 1 1 d . . .
H3A H 0.2855 0.6608 0.5341 0.067 Uiso 1 1 calc R . .
C4 C 0.1281(7) 0.6107(4) 0.3772(12) 0.057(2) Uani 1 1 d . . .
H4A H 0.0914 0.6662 0.3391 0.068 Uiso 1 1 calc R . .
C5 C 0.0632(5) 0.5337(4) 0.3136(9) 0.0376(15) Uani 1 1 d . . .
C6 C 0.1262(6) 0.4554(4) 0.3790(12) 0.059(2) Uani 1 1 d . . .
H6A H 0.0882 0.4005 0.3441 0.071 Uiso 1 1 calc R . .
C7 C 0.2420(7) 0.4575(4) 0.4928(12) 0.067(2) Uani 1 1 d . . .
H7A H 0.2810 0.4030 0.5288 0.081 Uiso 1 1 calc R . .
N5 N 0.3040(5) 0.5318(4) 0.5568(8) 0.0480(14) Uani 1 1 d . . .
C1 C 0.5000 0.3278(6) 0.7500 0.044(3) Uani 1 2 d S . .
N1 N 0.4988(9) 0.4007(9) 0.8705(19) 0.033(3) Uani 0.50 1 d P . 2
N2 N 0.5000(11) 0.3702(9) 1.036(2) 0.040(3) Uani 0.50 1 d P . 2
N3 N 0.5278(13) 0.2803(9) 1.061(2) 0.045(4) Uani 0.50 1 d PU . 2
N4 N 0.5002(13) 0.2540(6) 0.865(2) 0.067(4) Uani 0.50 1 d P . 2
C2 C 0.4972(14) 0.3413(11) 0.569(3) 0.045(4) Uani 0.50 1 d PU . 1
O1 O 0.5008(10) 0.4217(8) 0.518(2) 0.045(3) Uani 0.50 1 d P . 1
O2 O 0.5195(11) 0.2784(8) 0.492(2) 0.053(4) Uani 0.50 1 d PU . 1

loop_
_atom_site_aniso_label
_atom_site_aniso_U_11
_atom_site_aniso_U_22
_atom_site_aniso_U_33
_atom_site_aniso_U_23
_atom_site_aniso_U_13
_atom_site_aniso_U_12
Mn1 0.0494(11) 0.0271(7) 0.0502(10) 0.000 0.0300(8) 0.000
C3 0.051(6) 0.033(4) 0.078(6) -0.002(4) 0.031(5) -0.005(4)
C4 0.057(7) 0.030(4) 0.081(6) 0.000(4) 0.034(5) 0.004(4)
C5 0.046(4) 0.033(3) 0.041(4) 0.005(3) 0.028(3) 0.004(3)
C6 0.038(6) 0.035(4) 0.091(6) 0.000(4) 0.025(5) -0.002(4)
C7 0.046(6) 0.023(4) 0.115(7) -0.001(4) 0.030(5) 0.000(3)
N5 0.045(4) 0.039(3) 0.064(4) 0.003(3) 0.031(3) 0.000(3)
C1 0.051(7) 0.026(5) 0.052(6) 0.000 0.025(5) 0.000
N1 0.038(8) 0.031(7) 0.035(7) 0.015(6) 0.022(6) 0.004(5)
N2 0.025(8) 0.037(7) 0.053(9) 0.000(8) 0.018(7) 0.008(6)
N3 0.045(5) 0.044(5) 0.045(5) 0.003(2) 0.023(3) -0.003(2)
N4 0.123(13) 0.017(5) 0.091(10) 0.004(6) 0.077(10) 0.007(6)
C2 0.045(5) 0.045(5) 0.045(4) -0.002(2) 0.024(3) 0.002(2)
O1 0.057(8) 0.050(7) 0.040(7) 0.002(7) 0.034(7) -0.004(7)
O2 0.054(4) 0.052(4) 0.054(4) -0.004(2) 0.028(3) 0.002(2)

loop_
_atom_type_symbol
_atom_type_description
_atom_type_scat_dispersion_real
_atom_type_scat_dispersion_imag
_atom_type_scat_source
C C 0.0033 0.0016 'International Tables Vol C Tables 4.2.6.8 and 6.1.1.4'
H H 0.0000 0.0000 'International Tables Vol C Tables 4.2.6.8 and 6.1.1.4'
N N 0.0061 0.0033 'International Tables Vol C Tables 4.2.6.8 and 6.1.1.4'
O O 0.0106 0.0060 'International Tables Vol C Tables 4.2.6.8 and 6.1.1.4'
Mn Mn 0.3368 0.7283 'International Tables Vol C Tables 4.2.6.8 and 6.1.1.4'

loop_
_geom_angle_atom_site_label_1
_geom_angle_atom_site_label_2
_geom_angle_atom_site_label_3
_geom_angle
_geom_angle_site_symmetry_1
_geom_angle_site_symmetry_3
_geom_angle_publ_flag
O1 Mn1 O1 141.4(7) 6_566 5_666 ?
O1 Mn1 N1 134.2(6) 6_566 2_656 ?
O1 Mn1 N1 84.4(4) 5_666 2_656 ?
O1 Mn1 N1 84.4(4) 6_566 . ?
O1 Mn1 N1 134.2(6) 5_666 . ?
N1 Mn1 N1 49.7(8) 2_656 . ?
O1 Mn1 N2 23.2(3) 6_566 5_667 ?
O1 Mn1 N2 118.2(6) 5_666 5_667 ?
N1 Mn1 N2 157.4(6) 2_656 5_667 ?
N1 Mn1 N2 107.6(4) . 5_667 ?
O1 Mn1 N2 118.2(6) 6_566 6_565 ?
O1 Mn1 N2 23.2(3) 5_666 6_565 ?
N1 Mn1 N2 107.6(4) 2_656 6_565 ?
N1 Mn1 N2 157.4(6) . 6_565 ?
N2 Mn1 N2 95.0(7) 5_667 6_565 ?
O1 Mn1 N5 88.8(3) 6_566 2_656 ?
O1 Mn1 N5 91.1(3) 5_666 2_656 ?
N1 Mn1 N5 90.1(3) 2_656 2_656 ?
N1 Mn1 N5 90.0(3) . 2_656 ?
N2 Mn1 N5 89.3(4) 5_667 2_656 ?
N2 Mn1 N5 90.7(4) 6_565 2_656 ?
O1 Mn1 N5 91.1(3) 6_566 . ?
O1 Mn1 N5 88.8(3) 5_666 . ?
N1 Mn1 N5 90.0(3) 2_656 . ?
N1 Mn1 N5 90.1(3) . . ?
N2 Mn1 N5 90.7(4) 5_667 . ?
N2 Mn1 N5 89.3(4) 6_565 . ?
N5 Mn1 N5 179.9(3) 2_656 . ?
O1 Mn1 O1 155.9(4) 6_566 . ?
O1 Mn1 O1 62.7(5) 5_666 . ?
N1 Mn1 O1 21.7(4) 2_656 . ?
N1 Mn1 O1 71.5(6) . . ?
N2 Mn1 O1 179.1(4) 5_667 . ?
N2 Mn1 O1 85.9(5) 6_565 . ?
N5 Mn1 O1 90.5(3) 2_656 . ?
N5 Mn1 O1 89.6(3) . . ?
O1 Mn1 O1 62.7(5) 6_566 2_656 ?
O1 Mn1 O1 155.9(4) 5_666 2_656 ?
N1 Mn1 O1 71.5(6) 2_656 2_656 ?
N1 Mn1 O1 21.7(4) . 2_656 ?
N2 Mn1 O1 85.9(5) 5_667 2_656 ?
N2 Mn1 O1 179.1(4) 6_565 2_656 ?
N5 Mn1 O1 89.6(3) 2_656 2_656 ?
N5 Mn1 O1 90.5(3) . 2_656 ?
O1 Mn1 O1 93.2(5) . 2_656 ?
N5 C3 C4 123.8(7) . . ?
N5 C3 H3A 118.1 . . ?
C4 C3 H3A 118.1 . . ?
C3 C4 C5 120.9(7) . . ?
C3 C4 H4A 119.5 . . ?
C5 C4 H4A 119.5 . . ?
C4 C5 C6 114.7(7) . . ?
C4 C5 C5 123.2(4) . 2 ?
C6 C5 C5 122.1(4) . 2 ?
C7 C6 C5 120.7(6) . . ?
C7 C6 H6A 119.6 . . ?
C5 C6 H6A 119.6 . . ?
N5 C7 C6 124.4(7) . . ?
N5 C7 H7A 117.8 . . ?
C6 C7 H7A 117.8 . . ?
C3 N5 C7 115.5(7) . . ?
C3 N5 Mn1 121.5(5) . . ?
C7 N5 Mn1 123.0(5) . . ?
C2 C1 C2 162.8(17) . 2_656 ?
C2 C1 N4 60.9(9) . 2_656 ?
C2 C1 N4 136.4(11) 2_656 2_656 ?
C2 C1 N4 136.4(11) . . ?
C2 C1 N4 60.9(9) 2_656 . ?
N4 C1 N4 75.5(11) 2_656 . ?
C2 C1 N1 121.1(12) . . ?
C2 C1 N1 41.6(7) 2_656 . ?
N4 C1 N1 177.9(8) 2_656 . ?
N4 C1 N1 102.5(6) . . ?
C2 C1 N1 41.6(7) . 2_656 ?
C2 C1 N1 121.1(12) 2_656 2_656 ?
N4 C1 N1 102.5(6) 2_656 2_656 ?
N4 C1 N1 177.9(8) . 2_656 ?
N1 C1 N1 79.6(10) . 2_656 ?
N2 N1 C1 109.3(12) . . ?
N2 N1 N1 159.5(11) . 2_656 ?
C1 N1 N1 50.2(5) . 2_656 ?
N2 N1 Mn1 135.3(14) . . ?
C1 N1 Mn1 115.3(7) . . ?
N1 N1 Mn1 65.1(4) 2_656 . ?
N1 N2 N3 109.7(15) . . ?
N1 N2 Mn1 117.1(13) . 5_667 ?
N3 N2 Mn1 131.4(11) . 5_667 ?
N4 N3 N2 103.3(12) . . ?
N3 N4 C1 110.0(9) . . ?
N3 N4 N4 158.3(13) . 2_656 ?
C1 N4 N4 52.2(5) . 2_656 ?
O2 C2 O1 122(2) . . ?
O2 C2 C1 118.4(16) . . ?
O1 C2 C1 117.4(17) . . ?
C2 O1 Mn1 128.1(15) . 5_666 ?
C2 O1 Mn1 114.5(14) . . ?
Mn1 O1 Mn1 117.3(5) 5_666 . ?

loop_
_geom_bond_atom_site_label_1
_geom_bond_atom_site_label_2
_geom_bond_distance
_geom_bond_site_symmetry_2
_geom_bond_publ_flag
Mn1 O1 2.105(12) 6_566 ?
Mn1 O1 2.105(12) 5_666 ?
Mn1 N1 2.152(11) 2_656 ?
Mn1 N1 2.152(11) . ?
Mn1 N2 2.165(16) 5_667 ?
Mn1 N2 2.165(16) 6_565 ?
Mn1 N5 2.275(5) 2_656 ?
Mn1 N5 2.275(5) . ?
Mn1 O1 2.385(13) . ?
Mn1 O1 2.385(13) 2_656 ?
C3 N5 1.315(8) . ?
C3 C4 1.358(10) . ?
C3 H3A 0.9300 . ?
C4 C5 1.372(9) . ?
C4 H4A 0.9300 . ?
C5 C6 1.378(8) . ?
C5 C5 1.468(12) 2 ?
C6 C7 1.344(10) . ?
C6 H6A 0.9300 . ?
C7 N5 1.321(8) . ?
C7 H7A 0.9300 . ?
C1 C2 1.34(2) . ?
C1 C2 1.34(2) 2_656 ?
C1 N4 1.391(12) 2_656 ?
C1 N4 1.391(12) . ?
C1 N1 1.414(16) . ?
C1 N1 1.414(16) 2_656 ?
N1 N2 1.30(2) . ?
N1 N1 1.81(3) 2_656 ?
N2 N3 1.379(19) . ?
N2 Mn1 2.165(16) 5_667 ?
N3 N4 1.362(19) . ?
N4 N4 1.70(3) 2_656 ?
C2 O2 1.22(2) . ?
C2 O1 1.27(2) . ?
O1 Mn1 2.105(12) 5_666 ?

loop_
_geom_torsion_atom_site_label_1
_geom_torsion_atom_site_label_2
_geom_torsion_atom_site_label_3
_geom_torsion_atom_site_label_4
_geom_torsion
_geom_torsion_site_symmetry_1
_geom_torsion_site_symmetry_2
_geom_torsion_site_symmetry_3
_geom_torsion_site_symmetry_4
_geom_torsion_publ_flag
N5 C3 C4 C5 -0.3(12) . . . . ?
C3 C4 C5 C6 0.1(11) . . . . ?
C3 C4 C5 C5 180.0(7) . . . 2 ?
C4 C5 C6 C7 -1.1(11) . . . . ?
C5 C5 C6 C7 179.0(7) 2 . . . ?
C5 C6 C7 N5 2.5(13) . . . . ?
C4 C3 N5 C7 1.4(11) . . . . ?
C4 C3 N5 Mn1 179.1(5) . . . . ?
C6 C7 N5 C3 -2.6(12) . . . . ?
C6 C7 N5 Mn1 179.8(6) . . . . ?
O1 Mn1 N5 C3 72.1(6) 6_566 . . . ?
O1 Mn1 N5 C3 -69.3(6) 5_666 . . . ?
N1 Mn1 N5 C3 -153.7(7) 2_656 . . . ?
N1 Mn1 N5 C3 156.5(7) . . . . ?
N2 Mn1 N5 C3 48.9(6) 5_667 . . . ?
N2 Mn1 N5 C3 -46.1(6) 6_565 . . . ?
N5 Mn1 N5 C3 1(100) 2_656 . . . ?
O1 Mn1 N5 C3 -132.0(6) . . . . ?
O1 Mn1 N5 C3 134.8(6) 2_656 . . . ?
O1 Mn1 N5 C7 -110.4(7) 6_566 . . . ?
O1 Mn1 N5 C7 108.2(7) 5_666 . . . ?
N1 Mn1 N5 C7 23.7(7) 2_656 . . . ?
N1 Mn1 N5 C7 -26.0(7) . . . . ?
N2 Mn1 N5 C7 -133.6(7) 5_667 . . . ?
N2 Mn1 N5 C7 131.4(7) 6_565 . . . ?
N5 Mn1 N5 C7 179(100) 2_656 . . . ?
O1 Mn1 N5 C7 45.5(6) . . . . ?
O1 Mn1 N5 C7 -47.7(6) 2_656 . . . ?
C2 C1 N1 N2 178.9(11) . . . . ?
C2 C1 N1 N2 -1.9(12) 2_656 . . . ?
N4 C1 N1 N2 19(22) 2_656 . . . ?
N4 C1 N1 N2 0.9(12) . . . . ?
N1 C1 N1 N2 -178.5(13) 2_656 . . . ?
C2 C1 N1 N1 -2.7(12) . . . 2_656 ?
C2 C1 N1 N1 176.5(15) 2_656 . . 2_656 ?
N4 C1 N1 N1 -163(21) 2_656 . . 2_656 ?
N4 C1 N1 N1 179.4(7) . . . 2_656 ?
C2 C1 N1 Mn1 -2.7(12) . . . . ?
C2 C1 N1 Mn1 176.5(15) 2_656 . . . ?
N4 C1 N1 Mn1 -163(21) 2_656 . . . ?
N4 C1 N1 Mn1 179.4(7) . . . . ?
N1 C1 N1 Mn1 0.000(2) 2_656 . . . ?
O1 Mn1 N1 N2 -0.9(12) 6_566 . . . ?
O1 Mn1 N1 N2 179.5(11) 5_666 . . . ?
N1 Mn1 N1 N2 177.9(17) 2_656 . . . ?
N2 Mn1 N1 N2 -1.4(15) 5_667 . . . ?
N2 Mn1 N1 N2 179.7(16) 6_565 . . . ?
N5 Mn1 N1 N2 87.9(12) 2_656 . . . ?
N5 Mn1 N1 N2 -92.1(12) . . . . ?
O1 Mn1 N1 N2 178.4(13) . . . . ?
O1 Mn1 N1 N2 -0.9(12) 2_656 . . . ?
O1 Mn1 N1 C1 -178.9(7) 6_566 . . . ?
O1 Mn1 N1 C1 1.5(9) 5_666 . . . ?
N1 Mn1 N1 C1 0.000(1) 2_656 . . . ?
N2 Mn1 N1 C1 -179.3(6) 5_667 . . . ?
N2 Mn1 N1 C1 1.7(15) 6_565 . . . ?
N5 Mn1 N1 C1 -90.1(6) 2_656 . . . ?
N5 Mn1 N1 C1 90.0(6) . . . . ?
O1 Mn1 N1 C1 0.4(6) . . . . ?
O1 Mn1 N1 C1 -178.9(16) 2_656 . . . ?
O1 Mn1 N1 N1 -178.9(6) 6_566 . . 2_656 ?
O1 Mn1 N1 N1 1.5(9) 5_666 . . 2_656 ?
N2 Mn1 N1 N1 -179.3(6) 5_667 . . 2_656 ?
N2 Mn1 N1 N1 1.7(15) 6_565 . . 2_656 ?
N5 Mn1 N1 N1 -90.1(6) 2_656 . . 2_656 ?
N5 Mn1 N1 N1 90.0(6) . . . 2_656 ?
O1 Mn1 N1 N1 0.4(6) . . . 2_656 ?
O1 Mn1 N1 N1 -178.9(16) 2_656 . . 2_656 ?
C1 N1 N2 N3 13.3(15) . . . . ?
N1 N1 N2 N3 10(4) 2_656 . . . ?
Mn1 N1 N2 N3 -164.7(10) . . . . ?
C1 N1 N2 Mn1 179.5(6) . . . 5_667 ?
N1 N1 N2 Mn1 176(3) 2_656 . . 5_667 ?
Mn1 N1 N2 Mn1 1.5(16) . . . 5_667 ?
N1 N2 N3 N4 -22.0(17) . . . . ?
Mn1 N2 N3 N4 174.5(11) 5_667 . . . ?
N2 N3 N4 C1 22.7(16) . . . . ?
N2 N3 N4 N4 55(4) . . . 2_656 ?
C2 C1 N4 N3 167.5(13) . . . . ?
C2 C1 N4 N3 -12.9(13) 2_656 . . . ?
N4 C1 N4 N3 165.6(19) 2_656 . . . ?
N1 C1 N4 N3 -15.0(14) . . . . ?
N1 C1 N4 N3 147(21) 2_656 . . . ?
C2 C1 N4 N4 1.9(17) . . . 2_656 ?
C2 C1 N4 N4 -178.5(14) 2_656 . . 2_656 ?
N1 C1 N4 N4 179.3(8) . . . 2_656 ?
N1 C1 N4 N4 -18(22) 2_656 . . 2_656 ?
C2 C1 C2 O2 165.0(16) 2_656 . . . ?
N4 C1 C2 O2 -14.1(15) 2_656 . . . ?
N4 C1 C2 O2 -16(2) . . . . ?
N1 C1 C2 O2 166.7(12) . . . . ?
N1 C1 C2 O2 163(2) 2_656 . . . ?
C2 C1 C2 O1 2.7(12) 2_656 . . . ?
N4 C1 C2 O1 -176.4(18) 2_656 . . . ?
N4 C1 C2 O1 -178.5(11) . . . . ?
N1 C1 C2 O1 4.4(17) . . . . ?
N1 C1 C2 O1 0.5(10) 2_656 . . . ?
O2 C2 O1 Mn1 18(2) . . . 5_666 ?
C1 C2 O1 Mn1 179.3(8) . . . 5_666 ?
O2 C2 O1 Mn1 -165.4(14) . . . . ?
C1 C2 O1 Mn1 -3.7(16) . . . . ?
O1 Mn1 O1 C2 3(2) 6_566 . . . ?
O1 Mn1 O1 C2 -177.4(14) 5_666 . . . ?
N1 Mn1 O1 C2 2.7(11) 2_656 . . . ?
N1 Mn1 O1 C2 1.8(10) . . . . ?
N2 Mn1 O1 C2 18(23) 5_667 . . . ?
N2 Mn1 O1 C2 -177.8(10) 6_565 . . . ?
N5 Mn1 O1 C2 91.6(10) 2_656 . . . ?
N5 Mn1 O1 C2 -88.5(10) . . . . ?
O1 Mn1 O1 C2 2.0(9) 2_656 . . . ?
O1 Mn1 O1 Mn1 -179.2(9) 6_566 . . 5_666 ?
O1 Mn1 O1 Mn1 0.0 5_666 . . 5_666 ?
N1 Mn1 O1 Mn1 -180.0(15) 2_656 . . 5_666 ?
N1 Mn1 O1 Mn1 179.1(6) . . . 5_666 ?
N2 Mn1 O1 Mn1 -165(23) 5_667 . . 5_666 ?
N2 Mn1 O1 Mn1 -0.4(6) 6_565 . . 5_666 ?
N5 Mn1 O1 Mn1 -91.0(5) 2_656 . . 5_666 ?
N5 Mn1 O1 Mn1 88.9(5) . . . 5_666 ?
O1 Mn1 O1 Mn1 179.4(7) 2_656 . . 5_666 ?
